data_4313435
loop_
_publ_author_name
'Zhan Shi'
'Guanghua Li'
'Dong Zhang'
'Jia Hua'
'Shouhua Feng'

_publ_contact_author
;
      Feng,Shouhua
      Department of Chemistry
      Jilin University
      Changchun, 130023
      P. R. China
;
_publ_contact_author_email shfeng@mail.jlu.edu.cn
_publ_contact_author_fax 86-431-5671974
_publ_contact_author_phone 86-431-5671974
_publ_section_title
;
 A Vanadium(IV) Phosphite with a Pillared Layered Structure: Hydrothermal
 Synthesis and Characterization of (VO)4(4,4'-bpy)2(HPO3)4
;
_journal_name_full 'Inorganic Chemistry'
_journal_page_first 2357
_journal_page_last 2361
_journal_paper_doi 10.1021/ic0261676
_journal_volume 42
_journal_year 2003
_chemical_formula_sum 'C20 H20 N4 O16 P4 V4'
_chemical_formula_weight 900.04
_chemical_name_systematic
; 
 ? 
;
_space_group_IT_number 15
_symmetry_cell_setting monoclinic
_symmetry_space_group_name_Hall '-C 2yc'
_symmetry_space_group_name_H-M 'C 1 2/c 1'
_atom_sites_solution_hydrogens geom
_atom_sites_solution_primary direct
_atom_sites_solution_secondary difmap
_audit_creation_method SHELXL-97
_cell_angle_alpha 90.00
_cell_angle_beta 101.073(4)
_cell_angle_gamma 90.00
_cell_formula_units_Z 8
_cell_length_a 35.970(3)
_cell_length_b 15.9400(13)
_cell_length_c 10.7681(7)
_cell_measurement_temperature 293(2)
_cell_volume 6059.1(8)
_computing_structure_refinement 'SHELXL-97 (Sheldrick, 1997)'
_computing_structure_solution 'SHELXS-97 (Sheldrick, 1990)'
_diffrn_ambient_temperature 293(2)
_diffrn_measured_fraction_theta_full 0.996
_diffrn_measured_fraction_theta_max 0.996
_diffrn_radiation_monochromator graphite
_diffrn_radiation_source 'fine-focus sealed tube'
_diffrn_radiation_type MoK\a
_diffrn_radiation_wavelength 0.71073
_diffrn_reflns_av_R_equivalents 0.0449
_diffrn_reflns_av_sigmaI/netI 0.0365
_diffrn_reflns_limit_h_max 39
_diffrn_reflns_limit_h_min -39
_diffrn_reflns_limit_k_max 17
_diffrn_reflns_limit_k_min -9
_diffrn_reflns_limit_l_max 11
_diffrn_reflns_limit_l_min -11
_diffrn_reflns_number 14502
_diffrn_reflns_theta_full 23.28
_diffrn_reflns_theta_max 23.28
_diffrn_reflns_theta_min 1.15
_exptl_absorpt_coefficient_mu 1.489
_exptl_absorpt_correction_T_max 0.334
_exptl_absorpt_correction_T_min 0.248?
_exptl_absorpt_correction_type empirical
_exptl_crystal_colour green
_exptl_crystal_density_diffrn 1.973
_exptl_crystal_density_method 'not measured'
_exptl_crystal_description block
_exptl_crystal_F_000 3584
_exptl_crystal_size_max 0.210
_exptl_crystal_size_mid 0.200
_exptl_crystal_size_min 0.160
_refine_diff_density_max 0.537
_refine_diff_density_min -0.475
_refine_diff_density_rms 0.095
_refine_ls_extinction_method none
_refine_ls_goodness_of_fit_ref 1.063
_refine_ls_hydrogen_treatment mixed
_refine_ls_matrix_type full
_refine_ls_number_parameters 445
_refine_ls_number_reflns 4340
_refine_ls_number_restraints 0
_refine_ls_restrained_S_all 1.063
_refine_ls_R_factor_all 0.1020
_refine_ls_R_factor_gt 0.0482
_refine_ls_shift/su_max 0.000
_refine_ls_shift/su_mean 0.000
_refine_ls_structure_factor_coef Fsqd
_refine_ls_weighting_details 'calc w=1/[\s^2^(Fo^2^)+(0.0782P)^2^+17.5877P] where P=(Fo^2^+2Fc^2^)/3'
_refine_ls_weighting_scheme calc
_refine_ls_wR_factor_gt 0.1560
_refine_ls_wR_factor_ref 0.1882
_reflns_number_gt 1933
_reflns_number_total 4340
_reflns_threshold_expression >2sigma(I)
_cod_data_source_file ic0261676si20030101_083512.cif
_cod_data_source_block c2c
_cod_original_cell_volume 6059.0(8)
_cod_database_code 4313435

loop_
_symmetry_equiv_pos_as_xyz
'x, y, z'
'-x, y, -z+1/2'
'x+1/2, y+1/2, z'
'-x+1/2, y+1/2, -z+1/2'
'-x, -y, -z'
'x, -y, z-1/2'
'-x+1/2, -y+1/2, -z'
'x+1/2, -y+1/2, z-1/2'

loop_
_atom_site_label
_atom_site_type_symbol
_atom_site_fract_x
_atom_site_fract_y
_atom_site_fract_z
_atom_site_U_iso_or_equiv
_atom_site_adp_type
_atom_site_occupancy
_atom_site_symmetry_multiplicity
_atom_site_calc_flag
_atom_site_refinement_flags
_atom_site_disorder_assembly
_atom_site_disorder_group
V1 V 0.33472(4) 0.75698(10) -0.20270(12) 0.0259(5) Uani 1 1 d . . .
V2 V 0.41585(4) 0.50759(9) 0.19619(12) 0.0232(4) Uani 1 1 d . . .
V3 V 0.33551(4) 0.25454(10) -0.20196(12) 0.0277(5) Uani 1 1 d . . .
V4 V 0.41430(4) 0.00376(9) 0.20798(11) 0.0239(4) Uani 1 1 d . . .
P1 P 0.37018(7) 0.66751(15) 0.06048(19) 0.0256(6) Uani 1 1 d . . .
P2 P 0.38050(7) 0.41595(15) -0.06668(18) 0.0235(6) Uani 1 1 d . . .
P3 P 0.37127(7) 0.16574(15) 0.06298(18) 0.0241(6) Uani 1 1 d . . .
P4 P 0.37852(6) -0.08267(15) -0.05830(18) 0.0216(6) Uani 1 1 d . . .
O1 O 0.29903(16) 0.8126(4) -0.1954(6) 0.0509(19) Uani 1 1 d . . .
O2 O 0.35439(19) 0.7752(4) -0.3544(5) 0.0461(18) Uani 1 1 d . . .
O3 O 0.37629(15) 0.8274(3) -0.1066(5) 0.0283(15) Uani 1 1 d . . .
O4 O 0.34844(15) 0.6715(3) -0.0735(4) 0.0311(16) Uani 1 1 d . . .
O5 O 0.45134(15) 0.5626(4) 0.1798(5) 0.0474(18) Uani 1 1 d . . .
O6 O 0.37356(15) 0.5778(4) 0.1076(4) 0.0301(15) Uani 1 1 d . . .
O7 O 0.3996(2) 0.5276(4) 0.3545(5) 0.057(2) Uani 1 1 d . . .
O8 O 0.40078(16) 0.4207(3) 0.0708(4) 0.0328(16) Uani 1 1 d . . .
O9 O 0.30013(17) 0.3091(4) -0.1915(6) 0.060(2) Uani 1 1 d . . .
O10 O 0.37728(15) 0.3252(3) -0.1104(5) 0.0294(15) Uani 1 1 d . . .
O11 O 0.3530(2) 0.2744(4) -0.3577(5) 0.057(2) Uani 1 1 d . . .
O12 O 0.34920(15) 0.1698(4) -0.0710(4) 0.0324(16) Uani 1 1 d . . .
O13 O 0.45054(16) 0.0588(4) 0.2094(5) 0.0462(17) Uani 1 1 d . . .
O14 O 0.37417(15) 0.0760(4) 0.1102(4) 0.0305(15) Uani 1 1 d . . .
O15 O 0.39288(17) 0.0209(4) 0.3574(5) 0.0406(16) Uani 1 1 d . . .
O16 O 0.40251(17) -0.0792(3) 0.0756(4) 0.0349(16) Uani 1 1 d . . .
N1 N 0.3027(2) 0.6566(5) -0.3102(6) 0.0315(19) Uani 1 1 d . . .
N2 N 0.1964(2) 0.3461(5) -0.6935(6) 0.0326(19) Uani 1 1 d . . .
N3 N 0.44829(18) 0.4086(4) 0.3002(5) 0.0255(17) Uani 1 1 d . . .
N4 N 0.5550(2) 0.0978(5) 0.6862(6) 0.0320(19) Uani 1 1 d . . .
C1 C 0.2742(4) 0.6736(6) -0.4004(13) 0.133(7) Uani 1 1 d . . .
H1 H 0.2688 0.7299 -0.4185 0.080 Uiso 1 1 calc . . .
C2 C 0.2528(4) 0.6191(7) -0.4666(12) 0.119(6) Uani 1 1 d . . .
H2 H 0.2308 0.6370 -0.5206 0.080 Uiso 1 1 calc . . .
C3 C 0.2614(2) 0.5344(6) -0.4598(7) 0.030(2) Uani 1 1 d . . .
C4 C 0.2912(3) 0.5173(6) -0.3682(9) 0.060(3) Uani 1 1 d . . .
H4 H 0.2992 0.4620 -0.3543 0.080 Uiso 1 1 calc . . .
C5 C 0.3102(3) 0.5793(7) -0.2949(8) 0.050(3) Uani 1 1 d . . .
H5 H 0.3298 0.5638 -0.2295 0.080 Uiso 1 1 calc . . .
C6 C 0.1909(3) 0.4253(6) -0.7155(8) 0.044(3) Uani 1 1 d . . .
H6 H 0.1724 0.4412 -0.7842 0.080 Uiso 1 1 calc . . .
C7 C 0.2108(3) 0.4873(6) -0.6431(9) 0.054(3) Uani 1 1 d . . .
H7 H 0.2049 0.5431 -0.6626 0.080 Uiso 1 1 calc . . .
C8 C 0.2389(2) 0.4688(6) -0.5439(7) 0.032(2) Uani 1 1 d . . .
C9 C 0.2443(4) 0.3839(7) -0.5254(11) 0.101(5) Uani 1 1 d . . .
H9 H 0.2637 0.3656 -0.4612 0.080 Uiso 1 1 calc . . .
C10 C 0.2231(4) 0.3276(6) -0.5951(12) 0.107(6) Uani 1 1 d . . .
H10 H 0.2271 0.2714 -0.5736 0.080 Uiso 1 1 calc . . .
C11 C 0.4378(3) 0.3283(6) 0.2935(8) 0.043(3) Uani 1 1 d . . .
H11 H 0.4159 0.3132 0.2369 0.080 Uiso 1 1 calc . . .
C12 C 0.4581(2) 0.2662(6) 0.3674(9) 0.046(3) Uani 1 1 d . . .
H12 H 0.4498 0.2109 0.3585 0.080 Uiso 1 1 calc . . .
C13 C 0.4906(2) 0.2857(5) 0.4539(7) 0.026(2) Uani 1 1 d . . .
C14 C 0.5020(2) 0.3680(5) 0.4592(8) 0.046(2) Uani 1 1 d . . .
H14 H 0.5238 0.3838 0.5152 0.080 Uiso 1 1 calc . . .
C15 C 0.4809(2) 0.4282(5) 0.3811(7) 0.041(2) Uani 1 1 d . . .
H15 H 0.4896 0.4833 0.3847 0.080 Uiso 1 1 calc . . .
C16 C 0.5334(3) 0.0793(6) 0.5740(8) 0.064(3) Uani 1 1 d . . .
H16 H 0.5328 0.0243 0.5452 0.080 Uiso 1 1 calc . . .
C17 C 0.5115(3) 0.1402(6) 0.4978(7) 0.051(3) Uani 1 1 d . . .
H17 H 0.4965 0.1242 0.4213 0.080 Uiso 1 1 calc . . .
C18 C 0.5121(2) 0.2214(5) 0.5344(7) 0.025(2) Uani 1 1 d . . .
C19 C 0.5355(3) 0.2409(6) 0.6485(8) 0.045(3) Uani 1 1 d . . .
H19 H 0.5375 0.2960 0.6771 0.080 Uiso 1 1 calc . . .
C20 C 0.5557(3) 0.1784(6) 0.7193(8) 0.045(3) Uani 1 1 d . . .
H20 H 0.5710 0.1935 0.7959 0.080 Uiso 1 1 calc . . .
H1P H 0.406(2) 0.691(6) 0.072(8) 0.080 Uiso 1 1 d . . .
H2P H 0.344(2) 0.447(6) -0.077(7) 0.080 Uiso 1 1 d . . .
H3P H 0.407(2) 0.192(6) 0.065(8) 0.080 Uiso 1 1 d . . .
H4P H 0.342(2) -0.047(6) -0.051(7) 0.080 Uiso 1 1 d . . .

loop_
_atom_site_aniso_label
_atom_site_aniso_U_11
_atom_site_aniso_U_22
_atom_site_aniso_U_33
_atom_site_aniso_U_23
_atom_site_aniso_U_13
_atom_site_aniso_U_12
V1 0.0325(10) 0.0199(10) 0.0205(8) 0.0031(7) -0.0068(7) -0.0032(7)
V2 0.0316(9) 0.0189(9) 0.0155(7) 0.0001(6) -0.0041(6) 0.0028(7)
V3 0.0347(10) 0.0204(10) 0.0229(8) 0.0043(7) -0.0073(7) -0.0047(8)
V4 0.0320(9) 0.0200(9) 0.0161(7) 0.0002(6) -0.0044(6) 0.0005(7)
P1 0.0362(14) 0.0186(14) 0.0168(12) -0.0007(10) -0.0083(10) 0.0033(11)
P2 0.0319(13) 0.0214(14) 0.0145(11) -0.0010(10) -0.0026(9) -0.0035(11)
P3 0.0327(14) 0.0197(14) 0.0159(11) 0.0002(10) -0.0056(10) 0.0014(11)
P4 0.0264(13) 0.0212(14) 0.0148(11) -0.0015(10) -0.0017(9) -0.0021(11)
O1 0.035(4) 0.038(4) 0.072(4) -0.008(3) -0.008(3) 0.007(3)
O2 0.082(5) 0.039(4) 0.016(3) -0.005(3) 0.004(3) -0.025(4)
O3 0.033(3) 0.020(4) 0.026(3) -0.001(3) -0.010(3) -0.003(3)
O4 0.042(4) 0.027(4) 0.018(3) 0.001(3) -0.011(3) -0.002(3)
O5 0.032(4) 0.037(4) 0.070(4) 0.008(3) 0.002(3) -0.004(3)
O6 0.036(4) 0.027(4) 0.022(3) 0.004(3) -0.008(3) 0.003(3)
O7 0.105(6) 0.043(4) 0.021(3) 0.005(3) 0.010(3) 0.040(4)
O8 0.059(4) 0.021(4) 0.013(3) -0.003(3) -0.006(3) 0.008(3)
O9 0.038(4) 0.038(4) 0.097(5) -0.003(4) -0.003(4) 0.006(4)
O10 0.038(4) 0.017(4) 0.028(3) -0.002(3) -0.006(3) -0.007(3)
O11 0.102(6) 0.045(5) 0.019(3) -0.003(3) 0.003(3) -0.037(4)
O12 0.045(4) 0.029(4) 0.015(3) 0.001(3) -0.011(3) -0.002(3)
O13 0.042(4) 0.044(4) 0.049(3) 0.008(3) -0.001(3) -0.001(3)
O14 0.041(4) 0.025(4) 0.020(3) 0.003(3) -0.008(3) 0.004(3)
O15 0.064(4) 0.032(4) 0.024(3) 0.005(3) 0.005(3) 0.018(3)
O16 0.060(4) 0.022(4) 0.015(3) -0.004(3) -0.010(3) 0.012(3)
N1 0.038(5) 0.022(4) 0.028(4) 0.004(3) -0.009(3) -0.004(4)
N2 0.037(4) 0.023(4) 0.032(4) 0.006(4) -0.008(3) -0.006(4)
N3 0.031(4) 0.024(4) 0.018(3) 0.003(3) -0.004(3) 0.003(4)
N4 0.042(5) 0.030(5) 0.019(4) -0.003(3) -0.007(3) 0.004(4)
C1 0.176(13) 0.016(6) 0.138(11) 0.009(6) -0.145(10) -0.017(7)
C2 0.144(12) 0.031(7) 0.126(10) 0.016(7) -0.113(9) -0.008(7)
C3 0.030(5) 0.031(6) 0.024(4) 0.000(4) -0.003(4) -0.005(5)
C4 0.077(8) 0.024(6) 0.061(6) -0.013(5) -0.036(6) 0.020(6)
C5 0.047(6) 0.040(7) 0.043(6) -0.012(5) -0.038(5) 0.009(5)
C6 0.044(6) 0.032(6) 0.041(5) -0.007(5) -0.028(4) 0.003(5)
C7 0.074(7) 0.020(5) 0.053(6) -0.015(5) -0.029(5) 0.013(5)
C8 0.031(5) 0.028(6) 0.032(5) 0.004(4) -0.006(4) -0.009(5)
C9 0.109(10) 0.033(7) 0.116(10) 0.022(7) -0.090(8) -0.010(7)
C10 0.138(11) 0.019(6) 0.112(9) 0.013(6) -0.107(9) -0.022(6)
C11 0.048(6) 0.028(6) 0.043(5) 0.013(5) -0.015(4) -0.009(5)
C12 0.032(5) 0.034(6) 0.061(6) 0.011(5) -0.017(5) -0.001(5)
C13 0.020(5) 0.029(6) 0.027(5) 0.003(4) 0.001(4) 0.004(4)
C14 0.043(5) 0.029(6) 0.052(5) 0.002(4) -0.025(4) 0.005(4)
C15 0.048(5) 0.027(5) 0.038(4) 0.004(4) -0.019(4) -0.002(4)
C16 0.092(8) 0.030(6) 0.049(5) -0.005(4) -0.041(5) 0.013(5)
C17 0.065(6) 0.041(6) 0.031(4) 0.005(4) -0.029(4) 0.011(5)
C18 0.029(5) 0.020(5) 0.024(4) 0.001(4) 0.000(4) 0.000(4)
C19 0.054(6) 0.030(6) 0.042(5) 0.001(4) -0.015(5) 0.007(5)
C20 0.064(7) 0.027(6) 0.033(5) -0.007(4) -0.018(5) -0.001(5)

loop_
_atom_type_symbol
_atom_type_description
_atom_type_scat_dispersion_real
_atom_type_scat_dispersion_imag
_atom_type_scat_source
C C 0.0033 0.0016 'International Tables Vol C Tables 4.2.6.8 and 6.1.1.4'
H H 0.0000 0.0000 'International Tables Vol C Tables 4.2.6.8 and 6.1.1.4'
N N 0.0061 0.0033 'International Tables Vol C Tables 4.2.6.8 and 6.1.1.4'
O O 0.0106 0.0060 'International Tables Vol C Tables 4.2.6.8 and 6.1.1.4'
P P 0.1023 0.0942 'International Tables Vol C Tables 4.2.6.8 and 6.1.1.4'
V V 0.3005 0.5294 'International Tables Vol C Tables 4.2.6.8 and 6.1.1.4'

loop_
_geom_angle_atom_site_label_1
_geom_angle_atom_site_label_2
_geom_angle_atom_site_label_3
_geom_angle
_geom_angle_site_symmetry_1
_geom_angle_site_symmetry_3
_geom_angle_publ_flag
O1 V1 O2 113.2(3) . . ?
O1 V1 O4 117.2(3) . . ?
O2 V1 O4 129.1(3) . . ?
O1 V1 O3 101.2(3) . . ?
O2 V1 O3 89.7(2) . . ?
O4 V1 O3 87.8(2) . . ?
O1 V1 N1 95.0(3) . . ?
O2 V1 N1 84.4(2) . . ?
O4 V1 N1 84.3(2) . . ?
O3 V1 N1 163.8(3) . . ?
O5 V2 O7 113.1(3) . . ?
O5 V2 O8 116.2(3) . . ?
O7 V2 O8 129.9(3) . . ?
O5 V2 O6 101.2(3) . . ?
O7 V2 O6 89.9(2) . . ?
O8 V2 O6 88.9(2) . . ?
O5 V2 N3 95.5(3) . . ?
O7 V2 N3 83.5(2) . . ?
O8 V2 N3 83.6(2) . . ?
O6 V2 N3 163.3(3) . . ?
O9 V3 O11 112.2(3) . . ?
O9 V3 O12 115.5(3) . . ?
O11 V3 O12 131.7(3) . . ?
O9 V3 O10 101.4(3) . . ?
O11 V3 O10 89.8(2) . . ?
O12 V3 O10 88.4(2) . . ?
O9 V3 N2 95.3(3) . 7_554 ?
O11 V3 N2 84.2(3) . 7_554 ?
O12 V3 N2 84.1(2) . 7_554 ?
O10 V3 N2 163.3(3) . 7_554 ?
O13 V4 O16 117.0(3) . . ?
O13 V4 O15 112.1(3) . . ?
O16 V4 O15 130.2(3) . . ?
O13 V4 O14 101.5(3) . . ?
O16 V4 O14 88.4(2) . . ?
O15 V4 O14 89.7(2) . . ?
O13 V4 N4 94.3(3) . 5_656 ?
O16 V4 N4 83.9(2) . 5_656 ?
O15 V4 N4 84.9(2) . 5_656 ?
O14 V4 N4 164.2(3) . 5_656 ?
O11 P1 O4 110.0(4) 6_566 . ?
O11 P1 O6 113.8(4) 6_566 . ?
O4 P1 O6 110.7(3) . . ?
O11 P1 H1P 106(4) 6_566 . ?
O4 P1 H1P 113(4) . . ?
O6 P1 H1P 103(4) . . ?
O7 P2 O10 114.5(3) 6_565 . ?
O7 P2 O8 109.6(4) 6_565 . ?
O10 P2 O8 110.0(3) . . ?
O7 P2 H2P 106(4) 6_565 . ?
O10 P2 H2P 108(4) . . ?
O8 P2 H2P 109(3) . . ?
O2 P3 O12 110.0(3) 6_566 . ?
O2 P3 O14 113.8(3) 6_566 . ?
O12 P3 O14 110.5(3) . . ?
O2 P3 H3P 107(4) 6_566 . ?
O12 P3 H3P 109(3) . . ?
O14 P3 H3P 107(4) . . ?
O15 P4 O3 114.5(3) 6 1_545 ?
O15 P4 O16 110.4(3) 6 . ?
O3 P4 O16 109.8(3) 1_545 . ?
O15 P4 H4P 101(3) 6 . ?
O3 P4 H4P 114(4) 1_545 . ?
O16 P4 H4P 107(3) . . ?
P3 O2 V1 148.7(4) 6_565 . ?
P4 O3 V1 133.9(3) 1_565 . ?
P1 O4 V1 136.9(4) . . ?
P1 O6 V2 134.4(4) . . ?
P2 O7 V2 148.4(4) 6_566 . ?
P2 O8 V2 137.0(3) . . ?
P2 O10 V3 134.5(3) . . ?
P1 O11 V3 149.1(4) 6_565 . ?
P3 O12 V3 137.4(4) . . ?
P3 O14 V4 136.2(4) . . ?
P4 O15 V4 146.8(4) 6_556 . ?
P4 O16 V4 136.3(3) . . ?
C5 N1 C1 114.8(8) . . ?
C5 N1 V1 124.7(6) . . ?
C1 N1 V1 120.5(7) . . ?
C6 N2 C10 115.3(8) . . ?
C6 N2 V3 125.7(6) . 7_554 ?
C10 N2 V3 119.0(7) . 7_554 ?
C11 N3 C15 117.2(7) . . ?
C11 N3 V2 123.9(6) . . ?
C15 N3 V2 118.8(6) . . ?
C20 N4 C16 115.6(8) . . ?
C20 N4 V4 126.9(6) . 5_656 ?
C16 N4 V4 117.5(6) . 5_656 ?
C2 C1 N1 125.3(10) . . ?
C2 C1 H1 117.3 . . ?
N1 C1 H1 117.3 . . ?
C1 C2 C3 121.7(10) . . ?
C1 C2 H2 119.1 . . ?
C3 C2 H2 119.1 . . ?
C4 C3 C2 112.2(9) . . ?
C4 C3 C8 124.2(10) . . ?
C2 C3 C8 123.6(9) . . ?
C3 C4 C5 121.3(9) . . ?
C3 C4 H4 119.3 . . ?
C5 C4 H4 119.3 . . ?
N1 C5 C4 124.1(8) . . ?
N1 C5 H5 118.0 . . ?
C4 C5 H5 118.0 . . ?
N2 C6 C7 123.7(8) . . ?
N2 C6 H6 118.1 . . ?
C7 C6 H6 118.1 . . ?
C8 C7 C6 121.4(9) . . ?
C8 C7 H7 119.3 . . ?
C6 C7 H7 119.3 . . ?
C7 C8 C9 113.0(9) . . ?
C7 C8 C3 123.7(10) . . ?
C9 C8 C3 123.3(9) . . ?
C10 C9 C8 122.5(9) . . ?
C10 C9 H9 118.7 . . ?
C8 C9 H9 118.7 . . ?
C9 C10 N2 124.0(9) . . ?
C9 C10 H10 118.0 . . ?
N2 C10 H10 118.0 . . ?
N3 C11 C12 122.7(8) . . ?
N3 C11 H11 118.6 . . ?
C12 C11 H11 118.6 . . ?
C13 C12 C11 120.8(9) . . ?
C13 C12 H12 119.6 . . ?
C11 C12 H12 119.6 . . ?
C14 C13 C12 116.7(8) . . ?
C14 C13 C18 121.7(8) . . ?
C12 C13 C18 121.6(9) . . ?
C13 C14 C15 120.6(7) . . ?
C13 C14 H14 119.7 . . ?
C15 C14 H14 119.7 . . ?
N3 C15 C14 121.9(8) . . ?
N3 C15 H15 119.0 . . ?
C14 C15 H15 119.0 . . ?
N4 C16 C17 122.5(8) . . ?
N4 C16 H16 118.8 . . ?
C17 C16 H16 118.8 . . ?
C18 C17 C16 120.9(7) . . ?
C18 C17 H17 119.5 . . ?
C16 C17 H17 119.5 . . ?
C17 C18 C19 116.4(8) . . ?
C17 C18 C13 121.4(8) . . ?
C19 C18 C13 122.1(9) . . ?
C20 C19 C18 119.8(9) . . ?
C20 C19 H19 120.1 . . ?
C18 C19 H19 120.1 . . ?
N4 C20 C19 124.7(8) . . ?
N4 C20 H20 117.7 . . ?
C19 C20 H20 117.7 . . ?

loop_
_geom_bond_atom_site_label_1
_geom_bond_atom_site_label_2
_geom_bond_distance
_geom_bond_site_symmetry_2
_geom_bond_publ_flag
V1 O1 1.574(6) . ?
V1 O2 1.923(6) . ?
V1 O4 1.942(5) . ?
V1 O3 1.993(5) . ?
V1 N1 2.171(7) . ?
V2 O5 1.586(6) . ?
V2 O7 1.931(6) . ?
V2 O8 1.938(5) . ?
V2 O6 1.980(5) . ?
V2 N3 2.146(6) . ?
V3 O9 1.563(6) . ?
V3 O11 1.926(6) . ?
V3 O12 1.947(5) . ?
V3 O10 1.982(5) . ?
V3 N2 2.159(7) 7_554 ?
V4 O13 1.569(6) . ?
V4 O16 1.932(5) . ?
V4 O15 1.932(6) . ?
V4 O14 1.983(5) . ?
V4 N4 2.158(7) 5_656 ?
P1 O11 1.492(6) 6_566 ?
P1 O4 1.504(5) . ?
P1 O6 1.515(6) . ?
P1 H1P 1.33(9) . ?
P2 O7 1.492(6) 6_565 ?
P2 O10 1.519(6) . ?
P2 O8 1.521(5) . ?
P2 H2P 1.37(9) . ?
P3 O2 1.501(6) 6_566 ?
P3 O12 1.509(5) . ?
P3 O14 1.515(6) . ?
P3 H3P 1.36(9) . ?
P4 O15 1.497(6) 6 ?
P4 O3 1.522(6) 1_545 ?
P4 O16 1.532(5) . ?
P4 H4P 1.44(8) . ?
O2 P3 1.501(6) 6_565 ?
O3 P4 1.522(6) 1_565 ?
O7 P2 1.492(6) 6_566 ?
O11 P1 1.492(6) 6_565 ?
O15 P4 1.497(6) 6_556 ?
N1 C5 1.266(11) . ?
N1 C1 1.298(11) . ?
N2 C6 1.293(11) . ?
N2 C10 1.319(11) . ?
N2 V3 2.159(7) 7_554 ?
N3 C11 1.333(11) . ?
N3 C15 1.357(9) . ?
N4 C20 1.332(11) . ?
N4 C16 1.339(10) . ?
N4 V4 2.158(7) 5_656 ?
C1 C2 1.283(14) . ?
C1 H1 0.9300 . ?
C2 C3 1.385(14) . ?
C2 H2 0.9300 . ?
C3 C4 1.338(11) . ?
C3 C8 1.513(14) . ?
C4 C5 1.363(13) . ?
C4 H4 0.9300 . ?
C5 H5 0.9300 . ?
C6 C7 1.371(12) . ?
C6 H6 0.9300 . ?
C7 C8 1.354(11) . ?
C7 H7 0.9300 . ?
C8 C9 1.376(13) . ?
C9 C10 1.315(13) . ?
C9 H9 0.9300 . ?
C10 H10 0.9300 . ?
C11 C12 1.387(12) . ?
C11 H11 0.9300 . ?
C12 C13 1.382(11) . ?
C12 H12 0.9300 . ?
C13 C14 1.372(12) . ?
C13 C18 1.463(13) . ?
C14 C15 1.399(11) . ?
C14 H14 0.9300 . ?
C15 H15 0.9300 . ?
C16 C17 1.408(11) . ?
C16 H16 0.9300 . ?
C17 C18 1.352(12) . ?
C17 H17 0.9300 . ?
C18 C19 1.385(11) . ?
C19 C20 1.374(12) . ?
C19 H19 0.9300 . ?
C20 H20 0.9300 . ?
